data_2016581
loop_
_publ_author_name
'Neuba, Adam'
'Akin, Enver'
'Herres-Pawlis, Sonja'
'Fl\"orke, Ulrich'
'Henkel, Gerald'

_publ_section_title
;Rare examples of base pairing <i>via</i> a protonated pyridine N atom in two
 salts of
 <i>N</i>^2^,<i>N</i>^6^-bis(1,3-dimethylimidazolin-2-ylidene)pyridine-2,6-diamine
;
_journal_coeditor_code EM3010
_journal_issue 5
_journal_name_full 'Acta Crystallographica Section C'
_journal_page_first m194
_journal_page_last m197
_journal_paper_doi 10.1107/S0108270108007567
_journal_volume 64
_journal_year 2008
_chemical_formula_iupac 'C15 H24 N7 +, Cl O4 -'
_chemical_formula_moiety 'C15 H24 N7 +, Cl O4 -'
_chemical_formula_sum 'C15 H24 Cl N7 O4'
_chemical_formula_weight 401.86
_chemical_name_systematic
;
2,6-bis(1,3-dimethylimidazolin-2-ylideneamino)pyridinium perchlorate
;
_space_group_IT_number 2
_symmetry_cell_setting triclinic
_symmetry_space_group_name_Hall '-P 1'
_symmetry_space_group_name_H-M 'P -1'
_atom_sites_solution_hydrogens difmap
_atom_sites_solution_primary direct
_atom_sites_solution_secondary difmap
_audit_creation_method SHELXL-97
_cell_angle_alpha 95.979(2)
_cell_angle_beta 93.739(2)
_cell_angle_gamma 115.549(2)
_cell_formula_units_Z 4
_cell_length_a 10.4399(11)
_cell_length_b 12.0367(13)
_cell_length_c 16.6200(18)
_cell_measurement_reflns_used 1687
_cell_measurement_temperature 120(2)
_cell_measurement_theta_max 21.76
_cell_measurement_theta_min 2.37
_cell_volume 1859.9(3)
_computing_cell_refinement 'SAINT (Bruker, 2002)'
_computing_data_collection 'SMART (Bruker, 2002)'
_computing_data_reduction 'SAINT (Bruker, 2002)'
_computing_molecular_graphics 'SHELXL97 (Sheldrick, 2008)'
_computing_publication_material 'SHELXL97 (Sheldrick, 2008)'
_computing_structure_refinement 'SHELXL97 (Sheldrick, 2008)'
_computing_structure_solution 'SHELXS97 (Sheldrick, 2008)'
_diffrn_ambient_temperature 120(2)
_diffrn_measured_fraction_theta_full 0.995
_diffrn_measured_fraction_theta_max 0.995
_diffrn_measurement_device_type 'Bruker SMART APEX'
_diffrn_measurement_method '\f and \w'
_diffrn_radiation_monochromator graphite
_diffrn_radiation_source 'sealed tube'
_diffrn_radiation_type MoK\a
_diffrn_radiation_wavelength 0.71073
_diffrn_reflns_av_R_equivalents 0.0925
_diffrn_reflns_av_sigmaI/netI 0.1953
_diffrn_reflns_limit_h_max 13
_diffrn_reflns_limit_h_min -13
_diffrn_reflns_limit_k_max 15
_diffrn_reflns_limit_k_min -15
_diffrn_reflns_limit_l_max 21
_diffrn_reflns_limit_l_min -21
_diffrn_reflns_number 18737
_diffrn_reflns_theta_full 28.07
_diffrn_reflns_theta_max 28.07
_diffrn_reflns_theta_min 1.90
_diffrn_standards_decay_% 0
_diffrn_standards_interval_time 430
_diffrn_standards_number 1699
_exptl_absorpt_coefficient_mu 0.244
_exptl_absorpt_correction_T_max 0.9595
_exptl_absorpt_correction_T_min 0.9196
_exptl_absorpt_correction_type multi-scan
_exptl_absorpt_process_details '(SADABS; Sheldrick, 2004)'
_exptl_crystal_colour colourless
_exptl_crystal_density_diffrn 1.435
_exptl_crystal_density_meas 0
_exptl_crystal_density_method 'not measured'
_exptl_crystal_description prism
_exptl_crystal_F_000 848
_exptl_crystal_size_max 0.35
_exptl_crystal_size_mid 0.20
_exptl_crystal_size_min 0.18
_refine_diff_density_max 0.725
_refine_diff_density_min -0.445
_refine_ls_extinction_method none
_refine_ls_goodness_of_fit_ref 0.828
_refine_ls_hydrogen_treatment mixed
_refine_ls_matrix_type full
_refine_ls_number_parameters 499
_refine_ls_number_reflns 8994
_refine_ls_number_restraints 9
_refine_ls_restrained_S_all 0.835
_refine_ls_R_factor_all 0.1625
_refine_ls_R_factor_gt 0.0644
_refine_ls_shift/su_max 0.000
_refine_ls_shift/su_mean 0.000
_refine_ls_structure_factor_coef Fsqd
_refine_ls_weighting_details 'calc w=1/[\s^2^(Fo^2^)+(0.0481P)^2^] where P=(Fo^2^+2Fc^2^)/3'
_refine_ls_weighting_scheme calc
_refine_ls_wR_factor_gt 0.1210
_refine_ls_wR_factor_ref 0.1472
_reflns_number_gt 3686
_reflns_number_total 8994
_reflns_threshold_expression >2sigma(I)
_cod_data_source_file em3010.cif
_cod_data_source_block I
_cod_database_code 2016581
_cod_database_fobs_code 2016581

loop_
_symmetry_equiv_pos_as_xyz
'x, y, z'
'-x, -y, -z'

loop_
_atom_site_type_symbol
_atom_site_label
_atom_site_fract_x
_atom_site_fract_y
_atom_site_fract_z
_atom_site_U_iso_or_equiv
_atom_site_adp_type
_atom_site_calc_flag
_atom_site_refinement_flags
_atom_site_occupancy
_atom_site_disorder_assembly
_atom_site_disorder_group
N N1 0.4193(3) 0.7986(3) 0.30531(18) 0.0298(7) Uani d . 1 . .
N N2 0.2195(3) 0.7556(3) 0.22891(18) 0.0361(8) Uani d . 1 . .
N N3 0.1938(3) 0.6525(3) 0.34145(17) 0.0257(7) Uani d . 1 . .
N N4 0.1482(3) 0.5201(3) 0.43559(17) 0.0233(7) Uani d D 1 . .
H H4 0.085(3) 0.547(3) 0.448(2) 0.031(7) Uiso d D 1 . .
N N5 0.0428(3) 0.3750(3) 0.51835(18) 0.0265(7) Uani d . 1 . .
N N7 0.1384(3) 0.2929(3) 0.61883(18) 0.0306(8) Uani d . 1 . .
N N6 -0.0726(3) 0.1735(2) 0.55170(18) 0.0279(7) Uani d . 1 . .
C C1 0.5115(4) 0.8253(3) 0.3806(2) 0.0355(10) Uani d . 1 . .
H H10D 0.4550 0.7809 0.4218 0.053 Uiso calc R 1 . .
H H10E 0.5563 0.9150 0.3997 0.053 Uiso calc R 1 . .
H H10F 0.5859 0.7979 0.3712 0.053 Uiso calc R 1 . .
C C2 0.4649(4) 0.8748(3) 0.2406(2) 0.0352(10) Uani d . 1 . .
H H10I 0.5195 0.8457 0.2046 0.042 Uiso calc R 1 . .
H H10J 0.5249 0.9633 0.2634 0.042 Uiso calc R 1 . .
C C3 0.3254(4) 0.8573(3) 0.1949(2) 0.0394(10) Uani d . 1 . .
H H10G 0.3111 0.9335 0.2049 0.047 Uiso calc R 1 . .
H H10H 0.3223 0.8350 0.1355 0.047 Uiso calc R 1 . .
C C4 0.0690(4) 0.6979(4) 0.1986(2) 0.0385(10) Uani d . 1 . .
H H10A 0.0161 0.6350 0.2323 0.058 Uiso calc R 1 . .
H H10B 0.0550 0.6582 0.1421 0.058 Uiso calc R 1 . .
H H10C 0.0336 0.7614 0.2008 0.058 Uiso calc R 1 . .
C C5 0.2768(4) 0.7299(3) 0.2956(2) 0.0264(8) Uani d . 1 . .
C C6 0.2329(4) 0.5754(3) 0.3792(2) 0.0230(8) Uani d . 1 . .
C C7 0.3394(4) 0.5383(3) 0.3625(2) 0.0257(8) Uani d . 1 . .
H H10K 0.4050 0.5766 0.3254 0.031 Uiso calc R 1 . .
C C8 0.3470(4) 0.4450(3) 0.4009(2) 0.0298(9) Uani d . 1 . .
H H10L 0.4193 0.4197 0.3897 0.036 Uiso calc R 1 . .
C C9 0.2543(4) 0.3870(3) 0.4548(2) 0.0295(9) Uani d . 1 . .
H H10M 0.2609 0.3215 0.4793 0.035 Uiso calc R 1 . .
C C10 0.1504(4) 0.4263(3) 0.4730(2) 0.0240(8) Uani d . 1 . .
C C11 0.0397(4) 0.2857(3) 0.5609(2) 0.0241(8) Uani d . 1 . .
C C12 -0.2082(4) 0.1369(3) 0.5029(2) 0.0355(10) Uani d . 1 . .
H H11D -0.2056 0.2073 0.4771 0.053 Uiso calc R 1 . .
H H11E -0.2850 0.1116 0.5379 0.053 Uiso calc R 1 . .
H H11F -0.2258 0.0669 0.4608 0.053 Uiso calc R 1 . .
C C13 -0.0588(4) 0.1033(3) 0.6152(2) 0.0304(9) Uani d . 1 . .
H H11I -0.0864 0.0155 0.5928 0.036 Uiso calc R 1 . .
H H11J -0.1176 0.1060 0.6591 0.036 Uiso calc R 1 . .
C C14 0.1006(4) 0.1726(3) 0.6458(2) 0.0361(10) Uani d . 1 . .
H H11G 0.1182 0.1810 0.7058 0.043 Uiso calc R 1 . .
H H11H 0.1544 0.1304 0.6207 0.043 Uiso calc R 1 . .
C C15 0.2695(4) 0.4028(3) 0.6505(3) 0.0434(11) Uani d . 1 . .
H H11A 0.3502 0.3961 0.6273 0.065 Uiso calc R 1 . .
H H11B 0.2845 0.4100 0.7100 0.065 Uiso calc R 1 . .
H H11C 0.2624 0.4768 0.6355 0.065 Uiso calc R 1 . .
N N1B 0.8872(3) 0.8037(2) 0.79216(17) 0.0256(7) Uani d . 1 . .
N N2B 1.0488(3) 0.7664(3) 0.73194(19) 0.0370(8) Uani d . 1 . .
N N3B 0.9617(3) 0.6540(3) 0.83672(17) 0.0241(7) Uani d . 1 . .
N N4B 0.8704(3) 0.5182(2) 0.92639(17) 0.0210(7) Uani d D 1 . .
H H4B 0.9621(14) 0.547(3) 0.9457(19) 0.031(7) Uiso d D 1 . .
N N5B 0.8266(3) 0.3693(2) 1.00946(17) 0.0247(7) Uani d . 1 . .
N N6B 0.7360(3) 0.1658(2) 1.04175(17) 0.0248(7) Uani d . 1 . .
N N7B 0.6413(3) 0.2831(2) 1.09544(17) 0.0252(7) Uani d . 1 . .
C C1B 0.8148(4) 0.8241(3) 0.8596(2) 0.0302(9) Uani d . 1 . .
H H20D 0.8269 0.7798 0.9035 0.045 Uiso calc R 1 . .
H H20E 0.7127 0.7931 0.8410 0.045 Uiso calc R 1 . .
H H20F 0.8559 0.9134 0.8798 0.045 Uiso calc R 1 . .
C C2B 0.9248(4) 0.8871(3) 0.7314(2) 0.0326(9) Uani d . 1 . .
H H20I 0.9636 0.9750 0.7571 0.039 Uiso calc R 1 . .
H H20J 0.8408 0.8677 0.6914 0.039 Uiso calc R 1 . .
C C3B 1.0391(4) 0.8621(3) 0.6907(2) 0.0341(9) Uani d . 1 . .
H H20G 1.0093 0.8329 0.6316 0.041 Uiso calc R 1 . .
H H20H 1.1317 0.9377 0.6988 0.041 Uiso calc R 1 . .
C C4B 1.1335(4) 0.7043(3) 0.7069(2) 0.0370(10) Uani d . 1 . .
H H20A 1.1239 0.6412 0.7420 0.056 Uiso calc R 1 . .
H H20B 1.2341 0.7652 0.7115 0.056 Uiso calc R 1 . .
H H20C 1.1003 0.6641 0.6502 0.056 Uiso calc R 1 . .
C C5B 0.9615(4) 0.7355(3) 0.7895(2) 0.0240(8) Uani d . 1 . .
C C6B 0.8430(4) 0.5760(3) 0.8656(2) 0.0223(8) Uani d . 1 . .
C C7B 0.7009(4) 0.5381(3) 0.8373(2) 0.0239(8) Uani d . 1 . .
H H20K 0.6752 0.5774 0.7968 0.029 Uiso calc R 1 . .
C C8B 0.5974(4) 0.4427(3) 0.8687(2) 0.0268(8) Uani d . 1 . .
H H20L 0.4999 0.4174 0.8492 0.032 Uiso calc R 1 . .
C C9B 0.6288(4) 0.3821(3) 0.9271(2) 0.0242(8) Uani d . 1 . .
H H20M 0.5549 0.3148 0.9464 0.029 Uiso calc R 1 . .
C C10B 0.7720(4) 0.4219(3) 0.9572(2) 0.0218(8) Uani d . 1 . .
C C11B 0.7369(3) 0.2783(3) 1.0469(2) 0.0222(8) Uani d . 1 . .
C C12B 0.8414(4) 0.1344(3) 1.0064(2) 0.0283(9) Uani d . 1 . .
H H21A 0.9021 0.2019 0.9780 0.043 Uiso calc R 1 . .
H H21B 0.7928 0.0573 0.9676 0.043 Uiso calc R 1 . .
H H21C 0.9007 0.1226 1.0497 0.043 Uiso calc R 1 . .
C C13B 0.6481(4) 0.0937(3) 1.0995(2) 0.0260(8) Uani d . 1 . .
H H21G 0.7075 0.0960 1.1492 0.031 Uiso calc R 1 . .
H H21H 0.5885 0.0060 1.0748 0.031 Uiso calc R 1 . .
C C14B 0.5561(4) 0.1615(3) 1.1184(2) 0.0284(9) Uani d . 1 . .
H H21I 0.4610 0.1192 1.0853 0.034 Uiso calc R 1 . .
H H21J 0.5433 0.1679 1.1769 0.034 Uiso calc R 1 . .
C C15B 0.6087(4) 0.3876(3) 1.1160(2) 0.0341(9) Uani d . 1 . .
H H21D 0.6852 0.4635 1.1023 0.051 Uiso calc R 1 . .
H H21E 0.6013 0.3984 1.1745 0.051 Uiso calc R 1 . .
H H21F 0.5178 0.3716 1.0851 0.051 Uiso calc R 1 . .
Cl Cl1 0.52136(11) 0.80821(9) 0.61828(6) 0.0374(3) Uani d D 1 . .
O O11 0.5772(7) 0.8296(7) 0.7004(4) 0.066(2) Uiso d PD 0.50 A 1
O O12 0.5313(6) 0.7574(5) 0.6928(3) 0.0422(15) Uiso d PD 0.50 A 2
O O2 0.4741(4) 0.9008(3) 0.6159(3) 0.0993(14) Uani d . 1 A .
O O3 0.4058(3) 0.6962(3) 0.5771(2) 0.0839(11) Uani d . 1 A .
O O4 0.6386(3) 0.8309(3) 0.57352(17) 0.0496(8) Uani d . 1 A .
Cl Cl2 0.21733(10) 0.18930(9) 0.90326(6) 0.0367(3) Uani d D 1 . .
O O51 0.2283(6) 0.3116(5) 0.9423(3) 0.0447(14) Uiso d PD 0.50 B 3
O O61 0.2643(6) 0.2127(6) 0.8281(3) 0.0483(15) Uiso d PD 0.50 B 3
O O52 0.2469(8) 0.3025(7) 0.8784(5) 0.092(2) Uiso d PD 0.50 B 4
O O62 0.2388(7) 0.1222(6) 0.8275(4) 0.0695(19) Uiso d PD 0.50 B 4
O O7 0.0740(3) 0.1098(3) 0.90689(19) 0.0625(9) Uani d . 1 B .
O O8 0.3122(3) 0.1735(3) 0.96106(17) 0.0539(8) Uani d . 1 B .

loop_
_atom_site_aniso_label
_atom_site_aniso_U_11
_atom_site_aniso_U_22
_atom_site_aniso_U_33
_atom_site_aniso_U_12
_atom_site_aniso_U_13
_atom_site_aniso_U_23
N1 0.0260(18) 0.0259(17) 0.0300(18) 0.0035(14) 0.0028(14) 0.0084(14)
N2 0.0310(19) 0.048(2) 0.0316(19) 0.0152(16) 0.0068(16) 0.0220(16)
N3 0.0244(17) 0.0303(17) 0.0242(17) 0.0120(14) 0.0044(14) 0.0111(14)
N4 0.0192(16) 0.0247(17) 0.0298(18) 0.0120(14) 0.0034(14) 0.0093(14)
N5 0.0186(16) 0.0253(17) 0.0370(19) 0.0076(13) 0.0063(14) 0.0180(15)
N7 0.0242(17) 0.0237(17) 0.044(2) 0.0080(14) 0.0000(15) 0.0178(15)
N6 0.0234(17) 0.0218(16) 0.0332(18) 0.0041(14) -0.0009(14) 0.0109(14)
C1 0.027(2) 0.029(2) 0.043(2) 0.0063(17) -0.0011(19) 0.0036(19)
C2 0.038(2) 0.026(2) 0.037(2) 0.0090(18) 0.011(2) 0.0096(18)
C3 0.055(3) 0.032(2) 0.034(2) 0.018(2) 0.010(2) 0.0157(19)
C4 0.035(2) 0.048(3) 0.037(2) 0.022(2) -0.0036(19) 0.011(2)
C5 0.031(2) 0.024(2) 0.027(2) 0.0140(18) 0.0071(18) 0.0049(17)
C6 0.0223(19) 0.0204(19) 0.0203(19) 0.0038(16) 0.0026(16) 0.0034(15)
C7 0.024(2) 0.0217(19) 0.031(2) 0.0086(16) 0.0091(17) 0.0049(16)
C8 0.025(2) 0.026(2) 0.041(2) 0.0134(17) 0.0079(18) 0.0062(18)
C9 0.029(2) 0.026(2) 0.040(2) 0.0148(17) 0.0073(18) 0.0118(18)
C10 0.024(2) 0.0179(19) 0.029(2) 0.0072(16) -0.0006(17) 0.0071(16)
C11 0.024(2) 0.026(2) 0.026(2) 0.0133(17) 0.0032(16) 0.0085(17)
C12 0.029(2) 0.034(2) 0.037(2) 0.0078(18) -0.0021(19) 0.0062(19)
C13 0.030(2) 0.024(2) 0.036(2) 0.0095(17) 0.0052(18) 0.0137(17)
C14 0.032(2) 0.035(2) 0.046(3) 0.0155(19) 0.0022(19) 0.022(2)
C15 0.027(2) 0.034(2) 0.061(3) 0.0069(19) -0.010(2) 0.012(2)
N1B 0.0298(17) 0.0235(16) 0.0265(17) 0.0122(14) 0.0070(14) 0.0120(14)
N2B 0.042(2) 0.045(2) 0.042(2) 0.0288(17) 0.0232(17) 0.0309(17)
N3B 0.0242(17) 0.0257(16) 0.0265(17) 0.0127(14) 0.0061(14) 0.0113(14)
N4B 0.0163(16) 0.0226(16) 0.0233(16) 0.0066(14) 0.0035(14) 0.0088(13)
N5B 0.0218(16) 0.0221(16) 0.0316(18) 0.0082(13) 0.0088(14) 0.0134(14)
N6B 0.0253(17) 0.0211(16) 0.0304(18) 0.0105(13) 0.0075(14) 0.0097(14)
N7B 0.0245(17) 0.0221(16) 0.0307(18) 0.0098(13) 0.0111(14) 0.0077(13)
C1B 0.031(2) 0.022(2) 0.038(2) 0.0117(17) 0.0042(18) 0.0028(17)
C2B 0.036(2) 0.030(2) 0.034(2) 0.0123(18) 0.0063(19) 0.0211(18)
C3B 0.038(2) 0.033(2) 0.029(2) 0.0110(18) 0.0073(19) 0.0152(18)
C4B 0.030(2) 0.043(2) 0.040(2) 0.0158(19) 0.0107(19) 0.013(2)
C5B 0.022(2) 0.0221(19) 0.024(2) 0.0068(16) -0.0023(16) 0.0056(16)
C6B 0.027(2) 0.0223(19) 0.0199(19) 0.0124(16) 0.0037(16) 0.0070(16)
C7B 0.029(2) 0.025(2) 0.0222(19) 0.0154(17) -0.0008(16) 0.0094(16)
C8B 0.023(2) 0.025(2) 0.031(2) 0.0103(17) -0.0006(17) 0.0039(17)
C9B 0.0218(19) 0.0180(18) 0.030(2) 0.0053(15) 0.0041(16) 0.0047(16)
C10B 0.0213(19) 0.0197(19) 0.026(2) 0.0088(16) 0.0079(16) 0.0070(16)
C11B 0.0194(19) 0.023(2) 0.0207(19) 0.0061(16) -0.0003(16) 0.0034(16)
C12B 0.032(2) 0.026(2) 0.032(2) 0.0162(17) 0.0061(18) 0.0073(17)
C13B 0.029(2) 0.024(2) 0.026(2) 0.0101(16) 0.0037(17) 0.0114(16)
C14B 0.023(2) 0.027(2) 0.029(2) 0.0035(16) 0.0084(17) 0.0129(17)
C15B 0.036(2) 0.029(2) 0.041(2) 0.0167(18) 0.0125(19) 0.0054(18)
Cl1 0.0386(6) 0.0389(6) 0.0413(6) 0.0247(5) -0.0010(5) 0.0031(5)
O2 0.102(3) 0.077(3) 0.147(4) 0.077(2) -0.014(3) -0.013(2)
O3 0.057(2) 0.043(2) 0.122(3) -0.0012(16) 0.001(2) -0.003(2)
O4 0.0403(17) 0.064(2) 0.0505(19) 0.0247(15) 0.0160(15) 0.0192(16)
Cl2 0.0254(5) 0.0384(6) 0.0451(6) 0.0108(4) 0.0054(5) 0.0156(5)
O7 0.0199(15) 0.062(2) 0.089(2) -0.0001(14) 0.0080(16) 0.0232(19)
O8 0.0368(17) 0.065(2) 0.053(2) 0.0153(15) -0.0072(15) 0.0211(16)

loop_
_atom_type_symbol
_atom_type_description
_atom_type_scat_dispersion_real
_atom_type_scat_dispersion_imag
_atom_type_scat_source
C C 0.0033 0.0016 'International Tables Vol C Tables 4.2.6.8 and 6.1.1.4'
H H 0.0000 0.0000 'International Tables Vol C Tables 4.2.6.8 and 6.1.1.4'
N N 0.0061 0.0033 'International Tables Vol C Tables 4.2.6.8 and 6.1.1.4'
O O 0.0106 0.0060 'International Tables Vol C Tables 4.2.6.8 and 6.1.1.4'
Cl Cl 0.1484 0.1585 'International Tables Vol C Tables 4.2.6.8 and 6.1.1.4'

loop_
_geom_angle_atom_site_label_1
_geom_angle_atom_site_label_2
_geom_angle_atom_site_label_3
_geom_angle
_geom_angle_publ_flag
C5 N1 C1 124.8(3) ?
C5 N1 C2 111.4(3) ?
C1 N1 C2 121.3(3) ?
C5 N2 C4 124.9(3) ?
C5 N2 C3 111.9(3) ?
C4 N2 C3 123.0(3) ?
C5 N3 C6 122.4(3) ?
C10 N4 C6 126.0(3) ?
C10 N4 H4 118(2) ?
C6 N4 H4 116(2) ?
C11 N5 C10 119.5(3) ?
C11 N7 C15 126.0(3) ?
C11 N7 C14 111.0(3) ?
C15 N7 C14 123.0(3) ?
C11 N6 C12 125.8(3) ?
C11 N6 C13 110.6(3) ?
C12 N6 C13 121.3(3) ?
N1 C1 H10D 109.5 ?
N1 C1 H10E 109.5 ?
H10D C1 H10E 109.5 ?
N1 C1 H10F 109.5 ?
H10D C1 H10F 109.5 ?
H10E C1 H10F 109.5 ?
N1 C2 C3 103.6(3) ?
N1 C2 H10I 111.0 ?
C3 C2 H10I 111.0 ?
N1 C2 H10J 111.0 ?
C3 C2 H10J 111.0 ?
H10I C2 H10J 109.0 ?
N2 C3 C2 102.7(3) ?
N2 C3 H10G 111.2 ?
C2 C3 H10G 111.2 ?
N2 C3 H10H 111.2 ?
C2 C3 H10H 111.2 ?
H10G C3 H10H 109.1 ?
N2 C4 H10A 109.5 ?
N2 C4 H10B 109.5 ?
H10A C4 H10B 109.5 ?
N2 C4 H10C 109.5 ?
H10A C4 H10C 109.5 ?
H10B C4 H10C 109.5 ?
N3 C5 N1 130.3(3) y
N3 C5 N2 120.5(3) y
N1 C5 N2 109.1(3) y
N4 C6 N3 114.2(3) ?
N4 C6 C7 116.9(3) ?
N3 C6 C7 128.6(3) ?
C8 C7 C6 118.5(3) ?
C8 C7 H10K 120.8 ?
C6 C7 H10K 120.8 ?
C9 C8 C7 122.7(3) ?
C9 C8 H10L 118.7 ?
C7 C8 H10L 118.7 ?
C8 C9 C10 118.7(3) ?
C8 C9 H10M 120.6 ?
C10 C9 H10M 120.6 ?
N5 C10 N4 115.0(3) ?
N5 C10 C9 127.7(3) ?
N4 C10 C9 117.0(3) ?
N7 C11 N5 127.7(3) y
N7 C11 N6 109.9(3) y
N5 C11 N6 122.3(3) y
N6 C12 H11D 109.5 ?
N6 C12 H11E 109.5 ?
H11D C12 H11E 109.5 ?
N6 C12 H11F 109.5 ?
H11D C12 H11F 109.5 ?
H11E C12 H11F 109.5 ?
N6 C13 C14 102.0(3) ?
N6 C13 H11I 111.4 ?
C14 C13 H11I 111.4 ?
N6 C13 H11J 111.4 ?
C14 C13 H11J 111.4 ?
H11I C13 H11J 109.2 ?
N7 C14 C13 101.8(3) ?
N7 C14 H11G 111.4 ?
C13 C14 H11G 111.4 ?
N7 C14 H11H 111.4 ?
C13 C14 H11H 111.4 ?
H11G C14 H11H 109.3 ?
N7 C15 H11A 109.5 ?
N7 C15 H11B 109.5 ?
H11A C15 H11B 109.5 ?
N7 C15 H11C 109.5 ?
H11A C15 H11C 109.5 ?
H11B C15 H11C 109.5 ?
C5B N1B C1B 126.0(3) ?
C5B N1B C2B 110.9(3) ?
C1B N1B C2B 120.4(3) ?
C5B N2B C3B 112.4(3) ?
C5B N2B C4B 125.0(3) ?
C3B N2B C4B 122.3(3) ?
C5B N3B C6B 122.7(3) ?
C10B N4B C6B 125.9(3) ?
C10B N4B H4B 119(2) ?
C6B N4B H4B 115(2) ?
C11B N5B C10B 119.1(3) ?
C11B N6B C12B 124.9(3) ?
C11B N6B C13B 110.5(3) ?
C12B N6B C13B 121.5(3) ?
C11B N7B C15B 127.0(3) ?
C11B N7B C14B 110.9(3) ?
C15B N7B C14B 121.7(3) ?
N1B C1B H20D 109.5 ?
N1B C1B H20E 109.5 ?
H20D C1B H20E 109.5 ?
N1B C1B H20F 109.5 ?
H20D C1B H20F 109.5 ?
H20E C1B H20F 109.5 ?
N1B C2B C3B 103.5(3) ?
N1B C2B H20I 111.1 ?
C3B C2B H20I 111.1 ?
N1B C2B H20J 111.1 ?
C3B C2B H20J 111.1 ?
H20I C2B H20J 109.0 ?
N2B C3B C2B 103.2(3) ?
N2B C3B H20G 111.1 ?
C2B C3B H20G 111.1 ?
N2B C3B H20H 111.1 ?
C2B C3B H20H 111.1 ?
H20G C3B H20H 109.1 ?
N2B C4B H20A 109.5 ?
N2B C4B H20B 109.5 ?
H20A C4B H20B 109.5 ?
N2B C4B H20C 109.5 ?
H20A C4B H20C 109.5 ?
H20B C4B H20C 109.5 ?
N3B C5B N2B 120.9(3) y
N3B C5B N1B 129.1(3) y
N2B C5B N1B 109.9(3) y
N3B C6B N4B 113.5(3) ?
N3B C6B C7B 129.4(3) ?
N4B C6B C7B 116.8(3) ?
C8B C7B C6B 119.0(3) ?
C8B C7B H20K 120.5 ?
C6B C7B H20K 120.5 ?
C7B C8B C9B 122.8(3) ?
C7B C8B H20L 118.6 ?
C9B C8B H20L 118.6 ?
C8B C9B C10B 118.4(3) ?
C8B C9B H20M 120.8 ?
C10B C9B H20M 120.8 ?
N4B C10B N5B 115.0(3) ?
N4B C10B C9B 117.0(3) ?
N5B C10B C9B 127.7(3) ?
N7B C11B N5B 127.9(3) y
N7B C11B N6B 109.9(3) y
N5B C11B N6B 122.2(3) y
N6B C12B H21A 109.5 ?
N6B C12B H21B 109.5 ?
H21A C12B H21B 109.5 ?
N6B C12B H21C 109.5 ?
H21A C12B H21C 109.5 ?
H21B C12B H21C 109.5 ?
N6B C13B C14B 102.0(3) ?
N6B C13B H21G 111.4 ?
C14B C13B H21G 111.4 ?
N6B C13B H21H 111.4 ?
C14B C13B H21H 111.4 ?
H21G C13B H21H 109.2 ?
N7B C14B C13B 101.8(3) ?
N7B C14B H21I 111.4 ?
C13B C14B H21I 111.4 ?
N7B C14B H21J 111.4 ?
C13B C14B H21J 111.4 ?
H21I C14B H21J 109.3 ?
N7B C15B H21D 109.5 ?
N7B C15B H21E 109.5 ?
H21D C15B H21E 109.5 ?
N7B C15B H21F 109.5 ?
H21D C15B H21F 109.5 ?
H21E C15B H21F 109.5 ?
O11 Cl1 O2 101.5(3) ?
O11 Cl1 O4 105.7(3) ?
O2 Cl1 O4 111.7(2) ?
O11 Cl1 O3 125.7(3) ?
O2 Cl1 O3 105.6(2) ?
O4 Cl1 O3 106.4(2) ?
O2 Cl1 O12 121.6(3) ?
O4 Cl1 O12 113.7(2) ?
O3 Cl1 O12 94.8(3) ?
O52 Cl2 O7 117.1(3) ?
O61 Cl2 O7 119.3(3) ?
O52 Cl2 O8 122.3(4) ?
O61 Cl2 O8 115.7(3) ?
O7 Cl2 O8 112.83(18) ?
O61 Cl2 O51 104.1(3) ?
O7 Cl2 O51 101.8(2) ?
O8 Cl2 O51 99.4(3) ?
O52 Cl2 O62 100.0(4) ?
O7 Cl2 O62 98.5(3) ?
O8 Cl2 O62 99.3(3) ?
O51 Cl2 O62 144.4(3) ?

loop_
_geom_bond_atom_site_label_1
_geom_bond_atom_site_label_2
_geom_bond_distance
_geom_bond_publ_flag
N1 C5 1.342(4) y
N1 C1 1.445(4) ?
N1 C2 1.455(4) ?
N2 C5 1.352(4) y
N2 C4 1.445(4) ?
N2 C3 1.449(4) ?
N3 C5 1.318(4) y
N3 C6 1.355(4) y
N4 C10 1.352(4) y
N4 C6 1.354(4) y
N4 H4 0.881(10) ?
N5 C11 1.337(4) y
N5 C10 1.350(4) y
N7 C11 1.331(4) y
N7 C15 1.449(4) ?
N7 C14 1.456(4) ?
N6 C11 1.338(4) y
N6 C12 1.447(4) ?
N6 C13 1.456(4) ?
C1 H10D 0.9800 ?
C1 H10E 0.9800 ?
C1 H10F 0.9800 ?
C2 C3 1.517(5) ?
C2 H10I 0.9900 ?
C2 H10J 0.9900 ?
C3 H10G 0.9900 ?
C3 H10H 0.9900 ?
C4 H10A 0.9800 ?
C4 H10B 0.9800 ?
C4 H10C 0.9800 ?
C6 C7 1.398(4) ?
C7 C8 1.377(5) ?
C7 H10K 0.9500 ?
C8 C9 1.373(5) ?
C8 H10L 0.9500 ?
C9 C10 1.395(4) ?
C9 H10M 0.9500 ?
C12 H11D 0.9800 ?
C12 H11E 0.9800 ?
C12 H11F 0.9800 ?
C13 C14 1.525(5) ?
C13 H11I 0.9900 ?
C13 H11J 0.9900 ?
C14 H11G 0.9900 ?
C14 H11H 0.9900 ?
C15 H11A 0.9800 ?
C15 H11B 0.9800 ?
C15 H11C 0.9800 ?
N1B C5B 1.350(4) y
N1B C1B 1.449(4) ?
N1B C2B 1.451(4) ?
N2B C5B 1.334(4) y
N2B C3B 1.436(4) ?
N2B C4B 1.438(4) ?
N3B C5B 1.319(4) y
N3B C6B 1.348(4) y
N4B C10B 1.352(4) y
N4B C6B 1.366(4) y
N4B H4B 0.888(10) ?
N5B C11B 1.341(4) y
N5B C10B 1.357(4) y
N6B C11B 1.344(4) y
N6B C12B 1.448(4) ?
N6B C13B 1.455(4) ?
N7B C11B 1.340(4) y
N7B C15B 1.452(4) ?
N7B C14B 1.455(4) ?
C1B H20D 0.9800 ?
C1B H20E 0.9800 ?
C1B H20F 0.9800 ?
C2B C3B 1.530(5) ?
C2B H20I 0.9900 ?
C2B H20J 0.9900 ?
C3B H20G 0.9900 ?
C3B H20H 0.9900 ?
C4B H20A 0.9800 ?
C4B H20B 0.9800 ?
C4B H20C 0.9800 ?
C6B C7B 1.383(4) ?
C7B C8B 1.373(4) ?
C7B H20K 0.9500 ?
C8B C9B 1.377(5) ?
C8B H20L 0.9500 ?
C9B C10B 1.397(4) ?
C9B H20M 0.9500 ?
C12B H21A 0.9800 ?
C12B H21B 0.9800 ?
C12B H21C 0.9800 ?
C13B C14B 1.532(4) ?
C13B H21G 0.9900 ?
C13B H21H 0.9900 ?
C14B H21I 0.9900 ?
C14B H21J 0.9900 ?
C15B H21D 0.9800 ?
C15B H21E 0.9800 ?
C15B H21F 0.9800 ?
Cl1 O11 1.400(6) ?
Cl1 O2 1.403(3) ?
Cl1 O4 1.414(3) ?
Cl1 O3 1.428(3) ?
Cl1 O12 1.454(5) ?
Cl2 O52 1.376(7) ?
Cl2 O61 1.384(5) ?
Cl2 O7 1.395(3) ?
Cl2 O8 1.420(3) ?
Cl2 O51 1.499(5) ?
Cl2 O62 1.507(6) ?

loop_
_geom_hbond_atom_site_label_D
_geom_hbond_atom_site_label_H
_geom_hbond_atom_site_label_A
_geom_hbond_site_symmetry_A
_geom_hbond_distance_DH
_geom_hbond_distance_HA
_geom_hbond_distance_DA
_geom_hbond_angle_DHA
N4 H4 N5 2_566 0.881(10) 2.007(11) 2.885(4) 175(3)
N4B H4B N5B 2_767 0.888(10) 2.037(11) 2.922(4) 174(3)
C1 H10E O2 2_676 0.98 2.41 3.229(5) 141.0
C2 H10J O2 2_676 0.99 2.45 3.219(5) 134.3
C1B H20F O7 1_665 0.98 2.44 3.301(4) 145.7

loop_
_geom_torsion_atom_site_label_1
_geom_torsion_atom_site_label_2
_geom_torsion_atom_site_label_3
_geom_torsion_atom_site_label_4
_geom_torsion
C5 N1 C2 C3 8.0(4)
C1 N1 C2 C3 -154.7(3)
C5 N2 C3 C2 11.0(4)
C4 N2 C3 C2 -174.4(3)
N1 C2 C3 N2 -10.8(4)
C6 N3 C5 N1 -38.5(5)
C6 N3 C5 N2 145.3(3)
C1 N1 C5 N3 -15.9(6)
C2 N1 C5 N3 -177.9(3)
C1 N1 C5 N2 160.6(3)
C2 N1 C5 N2 -1.4(4)
C4 N2 C5 N3 -4.1(5)
C3 N2 C5 N3 170.4(3)
C4 N2 C5 N1 179.0(3)
C3 N2 C5 N1 -6.5(4)
C10 N4 C6 N3 169.6(3)
C10 N4 C6 C7 -5.0(5)
C5 N3 C6 N4 168.0(3)
C5 N3 C6 C7 -18.1(5)
N4 C6 C7 C8 3.1(5)
N3 C6 C7 C8 -170.7(3)
C6 C7 C8 C9 0.0(5)
C7 C8 C9 C10 -1.6(5)
C11 N5 C10 N4 -176.7(3)
C11 N5 C10 C9 9.3(5)
C6 N4 C10 N5 -171.1(3)
C6 N4 C10 C9 3.5(5)
C8 C9 C10 N5 173.8(3)
C8 C9 C10 N4 0.0(5)
C15 N7 C11 N5 2.7(6)
C14 N7 C11 N5 -175.3(3)
C15 N7 C11 N6 -174.8(3)
C14 N7 C11 N6 7.2(4)
C10 N5 C11 N7 59.1(5)
C10 N5 C11 N6 -123.7(4)
C12 N6 C11 N7 170.9(3)
C13 N6 C11 N7 8.0(4)
C12 N6 C11 N5 -6.8(5)
C13 N6 C11 N5 -169.6(3)
C11 N6 C13 C14 -18.6(4)
C12 N6 C13 C14 177.6(3)
C11 N7 C14 C13 -18.1(4)
C15 N7 C14 C13 163.8(3)
N6 C13 C14 N7 20.9(4)
C5B N1B C2B C3B -1.3(4)
C1B N1B C2B C3B 161.4(3)
C5B N2B C3B C2B -1.2(4)
C4B N2B C3B C2B 173.1(3)
N1B C2B C3B N2B 1.4(4)
C6B N3B C5B N2B -147.1(3)
C6B N3B C5B N1B 37.0(5)
C3B N2B C5B N3B -176.2(3)
C4B N2B C5B N3B 9.7(5)
C3B N2B C5B N1B 0.4(4)
C4B N2B C5B N1B -173.7(3)
C1B N1B C5B N3B 15.3(6)
C2B N1B C5B N3B 176.9(3)
C1B N1B C5B N2B -160.9(3)
C2B N1B C5B N2B 0.6(4)
C5B N3B C6B N4B -166.9(3)
C5B N3B C6B C7B 20.3(5)
C10B N4B C6B N3B -168.9(3)
C10B N4B C6B C7B 4.8(5)
N3B C6B C7B C8B 169.9(3)
N4B C6B C7B C8B -2.7(5)
C6B C7B C8B C9B -0.4(5)
C7B C8B C9B C10B 1.8(5)
C6B N4B C10B N5B 171.5(3)
C6B N4B C10B C9B -3.4(5)
C11B N5B C10B N4B 175.9(3)
C11B N5B C10B C9B -9.9(5)
C8B C9B C10B N4B 0.0(5)
C8B C9B C10B N5B -174.2(3)
C15B N7B C11B N5B 2.7(6)
C14B N7B C11B N5B 175.1(3)
C15B N7B C11B N6B -179.4(3)
C14B N7B C11B N6B -7.0(4)
C10B N5B C11B N7B -58.2(5)
C10B N5B C11B N6B 124.1(3)
C12B N6B C11B N7B -168.8(3)
C13B N6B C11B N7B -8.5(4)
C12B N6B C11B N5B 9.2(5)
C13B N6B C11B N5B 169.6(3)
C11B N6B C13B C14B 19.0(4)
C12B N6B C13B C14B -179.8(3)
C11B N7B C14B C13B 18.2(4)
C15B N7B C14B C13B -169.0(3)
N6B C13B C14B N7B -21.3(3)
